data_7005411
loop_
_publ_author_name
'Burrows, Andrew D.'
'Cassar, Kevin'
'Mahon, Mary F.'
'Warren, John E.'

_publ_section_title
;
 The stepwise formation of mixed-metal coordination networks using
 complexes of 3-cyanoacetylacetonate.
;
_journal_issue 24
_journal_name_full 'Dalton transactions (Cambridge, England : 2003)'
_journal_page_first 2499
_journal_page_last 2509
_journal_paper_doi 10.1039/b702074k
_journal_year 2007
_chemical_formula_sum 'C18 H18 Fe N3 O6'
_chemical_formula_weight 428.20
_chemical_name_systematic
;
?
;
_space_group_IT_number 14
_symmetry_cell_setting monoclinic
_symmetry_space_group_name_Hall '-P 2ybc'
_symmetry_space_group_name_H-M 'P 1 21/c 1'
_atom_sites_solution_hydrogens geom
_atom_sites_solution_primary direct
_atom_sites_solution_secondary difmap
_audit_creation_method SHELXL-97
_cell_angle_alpha 90.00
_cell_angle_beta 113.265(1)
_cell_angle_gamma 90.00
_cell_formula_units_Z 8
_cell_length_a 15.3320(2)
_cell_length_b 13.0220(2)
_cell_length_c 21.3520(4)
_cell_measurement_reflns_used 37230
_cell_measurement_temperature 123(2)
_cell_measurement_theta_max 30.034
_cell_measurement_theta_min 2.910
_cell_volume 3916.36(11)
_computing_cell_refinement 'HKL Scalepack (Otwinowski & Minor 1997)'
_computing_data_reduction 'Denzo & Scalepack (Otwinowski & Minor, 1997)'
_computing_molecular_graphics 'ORTEX (P.McArdle, 1995)'
_computing_publication_material 'SHELXL-97/2 (Sheldrick,1997)'
_computing_structure_refinement 'SHELXL-97 (Sheldrick, 1997)'
_computing_structure_solution 'SHELXS-97 (Sheldrick, 1990)'
_diffrn_ambient_temperature 150(2)
_diffrn_measured_fraction_theta_full 0.997
_diffrn_measured_fraction_theta_max 0.997
_diffrn_measurement_device_type KappaCCD
_diffrn_measurement_method KappaCCD
_diffrn_radiation_monochromator graphite
_diffrn_radiation_source 'fine-focus sealed tube'
_diffrn_radiation_type MoK\a
_diffrn_radiation_wavelength 0.71073
_diffrn_reflns_av_R_equivalents 0.1389
_diffrn_reflns_av_sigmaI/netI 0.1470
_diffrn_reflns_limit_h_max 21
_diffrn_reflns_limit_h_min -21
_diffrn_reflns_limit_k_max 18
_diffrn_reflns_limit_k_min -18
_diffrn_reflns_limit_l_max 29
_diffrn_reflns_limit_l_min -30
_diffrn_reflns_number 71520
_diffrn_reflns_theta_full 30.03
_diffrn_reflns_theta_max 30.03
_diffrn_reflns_theta_min 3.66
_exptl_absorpt_coefficient_mu 0.809
_exptl_absorpt_correction_T_max 1.000
_exptl_absorpt_correction_T_min 0.875
_exptl_absorpt_correction_type multi-scan
_exptl_absorpt_process_details
;
?
;
_exptl_crystal_colour Red
_exptl_crystal_density_diffrn 1.452
_exptl_crystal_density_method 'not measured'
_exptl_crystal_description Block
_exptl_crystal_F_000 1768
_exptl_crystal_size_max 0.25
_exptl_crystal_size_mid 0.125
_exptl_crystal_size_min 0.025
_refine_diff_density_max 0.472
_refine_diff_density_min -0.441
_refine_diff_density_rms 0.110
_refine_ls_extinction_coef 0.0014(4)
_refine_ls_extinction_expression Fc^*^=kFc[1+0.001xFc^2^\l^3^/sin(2\q)]^-1/4^
_refine_ls_extinction_method SHELXL
_refine_ls_goodness_of_fit_ref 0.958
_refine_ls_hydrogen_treatment constr
_refine_ls_matrix_type full
_refine_ls_number_parameters 518
_refine_ls_number_reflns 11424
_refine_ls_number_restraints 0
_refine_ls_restrained_S_all 0.958
_refine_ls_R_factor_all 0.1643
_refine_ls_R_factor_gt 0.0526
_refine_ls_shift/su_max 0.001
_refine_ls_shift/su_mean 0.000
_refine_ls_structure_factor_coef Fsqd
_refine_ls_weighting_details 'calc w=1/[\s^2^(Fo^2^)+(0.0660P)^2^+0.0000P] where P=(Fo^2^+2Fc^2^)/3'
_refine_ls_weighting_scheme calc
_refine_ls_wR_factor_gt 0.1112
_refine_ls_wR_factor_ref 0.1460
_reflns_number_gt 5305
_reflns_number_total 11424
_reflns_threshold_expression >2sigma(I)
_cod_data_source_file b702074k.txt
_cod_data_source_block compound_3_h05kc2
_cod_depositor_comments
;
The following automatic conversions were performed:
'_symmetry_cell_setting' value 'Monoclinic' changed to 'monoclinic'
according to '/home/saulius/struct/CIF-dictionaries/cif_core.dic'
dictionary named 'cif_core.dic' version 2.4.1 from
2010-06-29.

'_exptl_absorpt_correction_type' value 'Multi-Scan' changed
to 'multi-scan' according to
'/home/saulius/struct/CIF-dictionaries/cif_core.dic' dictionary named
'cif_core.dic' version 2.4.1 from 2010-06-29.

Automatic conversion script
Id: cif_fix_enum 1527 2010-12-29 10:47:43Z saulius 
;
_cod_original_sg_symbol_H-M P21/c
_cod_database_code 7005411

loop_
_symmetry_equiv_pos_as_xyz
'x, y, z'
'-x, y+1/2, -z+1/2'
'-x, -y, -z'
'x, -y-1/2, z-1/2'

loop_
_atom_site_label
_atom_site_type_symbol
_atom_site_fract_x
_atom_site_fract_y
_atom_site_fract_z
_atom_site_U_iso_or_equiv
_atom_site_adp_type
_atom_site_occupancy
_atom_site_symmetry_multiplicity
_atom_site_calc_flag
_atom_site_refinement_flags
_atom_site_disorder_assembly
_atom_site_disorder_group
Fe1 Fe -0.19144(3) 0.80255(4) 0.45489(2) 0.02630(14) Uani 1 1 d . . .
O1 O -0.24658(15) 0.66858(17) 0.41369(11) 0.0322(5) Uani 1 1 d . . .
N1 N -0.0465(2) 0.4125(2) 0.38706(15) 0.0479(8) Uani 1 1 d . . .
C1 C -0.2746(2) 0.5011(3) 0.36812(18) 0.0408(9) Uani 1 1 d . . .
H1A H -0.2646 0.4468 0.4021 0.061 Uiso 1 1 calc R . .
H1B H -0.2612 0.4741 0.3300 0.061 Uiso 1 1 calc R . .
H1C H -0.3407 0.5246 0.3513 0.061 Uiso 1 1 calc R . .
Fe2 Fe 0.32875(3) 0.80196(3) 0.49195(2) 0.02467(13) Uani 1 1 d . . .
O2 O -0.06681(15) 0.74652(17) 0.46325(11) 0.0309(5) Uani 1 1 d . . .
N2 N -0.4816(2) 1.0286(3) 0.22500(16) 0.0495(8) Uani 1 1 d . . .
C2 C -0.2096(2) 0.5893(3) 0.40015(16) 0.0303(8) Uani 1 1 d . . .
O3 O -0.32179(14) 0.85516(17) 0.43147(10) 0.0287(5) Uani 1 1 d . . .
N3 N 0.0364(2) 0.9243(3) 0.74193(17) 0.0538(9) Uani 1 1 d . . .
C3 C -0.1116(2) 0.5819(2) 0.41448(16) 0.0289(7) Uani 1 1 d . . .
O4 O -0.19870(15) 0.86623(17) 0.36796(11) 0.0305(5) Uani 1 1 d . . .
N4 N 0.3315(2) 0.7399(3) 0.76686(17) 0.0563(9) Uani 1 1 d . . .
C4 C -0.0454(2) 0.6628(3) 0.44259(16) 0.0282(7) Uani 1 1 d . . .
O5 O -0.12638(15) 0.92965(16) 0.50300(11) 0.0292(5) Uani 1 1 d . . .
N5 N 0.4177(3) 0.4010(3) 0.39851(16) 0.0542(9) Uani 1 1 d . . .
C5 C 0.0545(2) 0.6507(3) 0.44840(19) 0.0416(9) Uani 1 1 d . . .
H5A H 0.0903 0.7135 0.4676 0.062 Uiso 1 1 calc R . .
H5B H 0.0544 0.6382 0.4031 0.062 Uiso 1 1 calc R . .
H5C H 0.0842 0.5925 0.4783 0.062 Uiso 1 1 calc R . .
O6 O -0.18066(15) 0.75532(16) 0.54652(11) 0.0301(5) Uani 1 1 d . . .
N6 N 0.2223(3) 1.0946(3) 0.26030(16) 0.0616(10) Uani 1 1 d . . .
C6 C -0.0755(2) 0.4879(3) 0.39823(16) 0.0347(8) Uani 1 1 d . . .
O7 O 0.23910(15) 0.83470(16) 0.53597(10) 0.0286(5) Uani 1 1 d . . .
C7 C -0.4758(2) 0.9268(3) 0.37746(16) 0.0312(8) Uani 1 1 d . . .
H7A H -0.4872 0.8861 0.4121 0.047 Uiso 1 1 calc R . .
H7B H -0.5237 0.9099 0.3322 0.047 Uiso 1 1 calc R . .
H7C H -0.4797 1.0001 0.3866 0.047 Uiso 1 1 calc R . .
O8 O 0.42781(14) 0.80315(16) 0.58644(10) 0.0278(5) Uani 1 1 d . . .
C8 C -0.3782(2) 0.9029(2) 0.37977(16) 0.0279(7) Uani 1 1 d . . .
O9 O 0.28949(15) 0.65566(17) 0.49081(11) 0.0316(5) Uani 1 1 d . . .
C9 C -0.3529(2) 0.9343(2) 0.32547(15) 0.0268(7) Uani 1 1 d . . .
O10 O 0.42715(15) 0.75100(16) 0.46063(10) 0.0281(5) Uani 1 1 d . . .
C10 C -0.2651(2) 0.9135(3) 0.32204(16) 0.0294(8) Uani 1 1 d . . .
O11 O 0.22608(15) 0.81156(17) 0.39916(11) 0.0316(5) Uani 1 1 d . . .
C11 C -0.2471(2) 0.9453(3) 0.26066(16) 0.0406(9) Uani 1 1 d . . .
H11A H -0.1786 0.9467 0.2722 0.061 Uiso 1 1 calc R . .
H11B H -0.2738 1.0138 0.2460 0.061 Uiso 1 1 calc R . .
H11C H -0.2773 0.8960 0.2237 0.061 Uiso 1 1 calc R . .
O12 O 0.36019(14) 0.94514(16) 0.47751(10) 0.0278(5) Uani 1 1 d . . .
C12 C -0.4239(3) 0.9865(3) 0.26973(18) 0.0347(8) Uani 1 1 d . . .
C13 C -0.1236(3) 0.7188(3) 0.66365(17) 0.0385(9) Uani 1 1 d . . .
H13A H -0.1879 0.6957 0.6559 0.058 Uiso 1 1 calc R . .
H13B H -0.0974 0.7581 0.7062 0.058 Uiso 1 1 calc R . .
H13C H -0.0832 0.6590 0.6669 0.058 Uiso 1 1 calc R . .
C14 C -0.1271(2) 0.7851(2) 0.60569(17) 0.0306(8) Uani 1 1 d . . .
C15 C -0.0739(2) 0.8769(2) 0.61783(15) 0.0261(7) Uani 1 1 d . . .
C16 C -0.0793(2) 0.9476(2) 0.56580(17) 0.0267(7) Uani 1 1 d . . .
C17 C -0.0311(2) 1.0500(2) 0.58220(17) 0.0329(8) Uani 1 1 d . . .
H17A H 0.0237 1.0500 0.5695 0.049 Uiso 1 1 calc R . .
H17B H -0.0097 1.0633 0.6312 0.049 Uiso 1 1 calc R . .
H17C H -0.0758 1.1037 0.5567 0.049 Uiso 1 1 calc R . .
C18 C -0.0125(3) 0.9031(3) 0.6871(2) 0.0377(9) Uani 1 1 d . . .
C19 C 0.1578(2) 0.8311(3) 0.60954(17) 0.0367(9) Uani 1 1 d . . .
H19A H 0.1238 0.8921 0.5852 0.055 Uiso 1 1 calc R . .
H19B H 0.1751 0.8400 0.6586 0.055 Uiso 1 1 calc R . .
H19C H 0.1169 0.7706 0.5936 0.055 Uiso 1 1 calc R . .
C20 C 0.2460(2) 0.8165(2) 0.59622(16) 0.0265(7) Uani 1 1 d . . .
C21 C 0.3327(2) 0.7845(2) 0.64926(15) 0.0260(7) Uani 1 1 d . . .
C22 C 0.4203(2) 0.7824(2) 0.64218(16) 0.0261(7) Uani 1 1 d . . .
C23 C 0.5110(2) 0.7578(3) 0.70113(16) 0.0369(8) Uani 1 1 d . . .
H23A H 0.5361 0.6924 0.6927 0.055 Uiso 1 1 calc R . .
H23B H 0.4989 0.7524 0.7428 0.055 Uiso 1 1 calc R . .
H23C H 0.5573 0.8125 0.7066 0.055 Uiso 1 1 calc R . .
C24 C 0.3314(2) 0.7600(3) 0.71441(19) 0.0374(8) Uani 1 1 d . . .
C25 C 0.2459(3) 0.4864(3) 0.45141(19) 0.0440(9) Uani 1 1 d . . .
H25A H 0.2096 0.4919 0.4801 0.066 Uiso 1 1 calc R . .
H25B H 0.2850 0.4242 0.4636 0.066 Uiso 1 1 calc R . .
H25C H 0.2020 0.4827 0.4034 0.066 Uiso 1 1 calc R . .
C26 C 0.3089(2) 0.5790(2) 0.46227(16) 0.0294(8) Uani 1 1 d . . .
C27 C 0.3839(2) 0.5770(2) 0.44008(15) 0.0282(7) Uani 1 1 d . . .
C28 C 0.4422(2) 0.6622(3) 0.44250(15) 0.0285(7) Uani 1 1 d . . .
C29 C 0.5240(2) 0.6519(3) 0.42173(17) 0.0379(9) Uani 1 1 d . . .
H29A H 0.5038 0.6710 0.3737 0.057 Uiso 1 1 calc R . .
H29B H 0.5463 0.5806 0.4280 0.057 Uiso 1 1 calc R . .
H29C H 0.5756 0.6973 0.4499 0.057 Uiso 1 1 calc R . .
C30 C 0.4037(3) 0.4810(3) 0.41655(17) 0.0373(9) Uani 1 1 d . . .
C31 C 0.2117(2) 0.8772(3) 0.35173(16) 0.0288(8) Uani 1 1 d . . .
C32 C 0.2625(2) 0.9693(2) 0.36142(15) 0.0272(7) Uani 1 1 d . . .
C33 C 0.3325(2) 1.0013(2) 0.42435(16) 0.0269(7) Uani 1 1 d . . .
C34 C 0.3776(2) 1.1049(2) 0.43221(16) 0.0317(8) Uani 1 1 d . . .
H34A H 0.3494 1.1510 0.4554 0.048 Uiso 1 1 calc R . .
H34B H 0.3669 1.1328 0.3871 0.048 Uiso 1 1 calc R . .
H34C H 0.4459 1.0989 0.4593 0.048 Uiso 1 1 calc R . .
C35 C 0.2397(3) 1.0389(3) 0.30493(19) 0.0415(9) Uani 1 1 d . . .
C36 C 0.1353(2) 0.8508(3) 0.28398(16) 0.0406(9) Uani 1 1 d . . .
H36A H 0.1033 0.7876 0.2882 0.061 Uiso 1 1 calc R . .
H36B H 0.1636 0.8404 0.2505 0.061 Uiso 1 1 calc R . .
H36C H 0.0891 0.9069 0.2689 0.061 Uiso 1 1 calc R . .

loop_
_atom_site_aniso_label
_atom_site_aniso_U_11
_atom_site_aniso_U_22
_atom_site_aniso_U_33
_atom_site_aniso_U_23
_atom_site_aniso_U_13
_atom_site_aniso_U_12
Fe1 0.0224(3) 0.0252(3) 0.0312(3) -0.0007(2) 0.0105(2) -0.0017(2)
O1 0.0226(12) 0.0324(14) 0.0418(14) -0.0074(10) 0.0130(11) -0.0063(10)
N1 0.055(2) 0.0358(19) 0.048(2) -0.0079(15) 0.0157(17) 0.0067(16)
C1 0.041(2) 0.032(2) 0.049(2) -0.0131(17) 0.0173(19) -0.0099(17)
Fe2 0.0248(3) 0.0236(3) 0.0264(3) -0.0013(2) 0.0110(2) -0.0018(2)
O2 0.0223(12) 0.0268(13) 0.0413(14) -0.0030(11) 0.0103(10) -0.0023(10)
N2 0.046(2) 0.056(2) 0.045(2) 0.0102(17) 0.0162(17) 0.0097(18)
C2 0.035(2) 0.0266(19) 0.0275(18) -0.0007(15) 0.0102(15) -0.0062(16)
O3 0.0251(12) 0.0312(13) 0.0318(13) 0.0025(10) 0.0135(10) 0.0017(10)
N3 0.059(2) 0.052(2) 0.041(2) -0.0028(17) 0.0099(17) -0.0125(18)
C3 0.0282(18) 0.0265(19) 0.0314(19) 0.0000(15) 0.0113(15) 0.0005(15)
O4 0.0243(12) 0.0361(14) 0.0320(13) 0.0024(11) 0.0119(10) 0.0002(11)
N4 0.048(2) 0.085(3) 0.040(2) 0.0154(19) 0.0223(17) 0.0029(19)
C4 0.0246(18) 0.0295(19) 0.0288(18) 0.0031(14) 0.0086(14) 0.0038(15)
O5 0.0306(13) 0.0260(13) 0.0303(13) -0.0011(10) 0.0114(10) -0.0046(10)
N5 0.077(3) 0.039(2) 0.045(2) -0.0043(16) 0.0228(18) 0.0114(19)
C5 0.029(2) 0.041(2) 0.057(2) -0.0051(19) 0.0192(18) -0.0013(17)
O6 0.0311(13) 0.0274(13) 0.0311(13) 0.0020(10) 0.0115(11) -0.0058(11)
N6 0.084(3) 0.056(2) 0.037(2) 0.0085(18) 0.0153(19) 0.000(2)
C6 0.033(2) 0.038(2) 0.030(2) -0.0012(16) 0.0097(16) -0.0009(17)
O7 0.0281(12) 0.0320(13) 0.0270(13) -0.0001(10) 0.0124(10) 0.0021(10)
C7 0.0245(18) 0.036(2) 0.0338(19) -0.0029(15) 0.0122(15) 0.0039(15)
O8 0.0248(12) 0.0314(13) 0.0275(12) 0.0018(10) 0.0108(10) 0.0017(10)
C8 0.0267(18) 0.0245(18) 0.0303(19) -0.0057(15) 0.0088(15) -0.0045(14)
O9 0.0309(13) 0.0237(13) 0.0445(14) -0.0006(11) 0.0196(11) -0.0020(10)
C9 0.0267(18) 0.0263(18) 0.0236(17) -0.0006(14) 0.0058(14) -0.0019(14)
O10 0.0289(13) 0.0263(13) 0.0332(13) -0.0026(10) 0.0167(10) -0.0024(10)
C10 0.0283(19) 0.033(2) 0.0274(18) -0.0078(15) 0.0117(15) -0.0083(16)
O11 0.0316(13) 0.0342(14) 0.0268(12) -0.0033(11) 0.0092(10) -0.0068(11)
C11 0.032(2) 0.060(3) 0.0290(19) 0.0019(17) 0.0105(16) -0.0016(18)
O12 0.0290(13) 0.0245(13) 0.0275(12) -0.0014(10) 0.0084(10) -0.0032(10)
C12 0.039(2) 0.033(2) 0.036(2) -0.0015(17) 0.0193(18) 0.0010(17)
C13 0.050(2) 0.032(2) 0.032(2) 0.0045(15) 0.0140(18) -0.0069(17)
C14 0.0278(19) 0.029(2) 0.037(2) 0.0039(15) 0.0157(17) 0.0055(15)
C15 0.0248(17) 0.0252(18) 0.0281(18) 0.0006(14) 0.0101(14) -0.0006(14)
C16 0.0195(17) 0.0245(18) 0.040(2) -0.0028(15) 0.0161(16) 0.0004(14)
C17 0.034(2) 0.0274(19) 0.040(2) -0.0009(15) 0.0176(16) -0.0052(15)
C18 0.040(2) 0.030(2) 0.045(2) 0.0019(17) 0.0176(19) -0.0022(17)
C19 0.030(2) 0.045(2) 0.039(2) -0.0062(16) 0.0178(17) -0.0001(16)
C20 0.0298(18) 0.0185(17) 0.0334(19) -0.0067(14) 0.0149(15) -0.0027(14)
C21 0.0286(18) 0.0259(19) 0.0250(17) -0.0003(13) 0.0123(15) -0.0008(14)
C22 0.0310(19) 0.0163(17) 0.0297(18) -0.0030(13) 0.0106(15) -0.0011(13)
C23 0.035(2) 0.041(2) 0.033(2) 0.0037(16) 0.0114(17) 0.0110(17)
C24 0.033(2) 0.041(2) 0.039(2) 0.0006(17) 0.0140(17) -0.0010(17)
C25 0.044(2) 0.029(2) 0.061(3) -0.0028(18) 0.023(2) -0.0053(18)
C26 0.0292(19) 0.0217(18) 0.0326(19) 0.0064(15) 0.0072(15) 0.0011(15)
C27 0.0330(19) 0.0214(18) 0.0275(18) -0.0047(14) 0.0088(15) 0.0008(15)
C28 0.0288(19) 0.0318(19) 0.0212(17) 0.0008(14) 0.0058(14) 0.0015(15)
C29 0.038(2) 0.039(2) 0.043(2) -0.0024(17) 0.0232(18) 0.0023(17)
C30 0.040(2) 0.037(2) 0.030(2) -0.0008(17) 0.0087(17) -0.0043(18)
C31 0.0242(18) 0.036(2) 0.0268(18) -0.0046(16) 0.0112(14) 0.0066(15)
C32 0.0325(19) 0.0285(19) 0.0216(17) 0.0009(14) 0.0118(15) 0.0032(15)
C33 0.0292(18) 0.0264(18) 0.0312(19) 0.0005(15) 0.0184(15) 0.0043(14)
C34 0.034(2) 0.0309(19) 0.0315(19) 0.0001(15) 0.0146(16) -0.0050(16)
C35 0.046(2) 0.041(2) 0.034(2) -0.0028(18) 0.0118(18) 0.0007(19)
C36 0.037(2) 0.045(2) 0.033(2) -0.0016(17) 0.0060(17) -0.0027(18)

loop_
_atom_type_symbol
_atom_type_description
_atom_type_scat_dispersion_real
_atom_type_scat_dispersion_imag
_atom_type_scat_source
Fe Fe 0.3463 0.8444 'International Tables Vol C Tables 4.2.6.8 and 6.1.1.4'
C C 0.0033 0.0016 'International Tables Vol C Tables 4.2.6.8 and 6.1.1.4'
H H 0.0000 0.0000 'International Tables Vol C Tables 4.2.6.8 and 6.1.1.4'
O O 0.0106 0.0060 'International Tables Vol C Tables 4.2.6.8 and 6.1.1.4'
N N 0.0061 0.0033 'International Tables Vol C Tables 4.2.6.8 and 6.1.1.4'

loop_
_geom_angle_atom_site_label_1
_geom_angle_atom_site_label_2
_geom_angle_atom_site_label_3
_geom_angle
_geom_angle_site_symmetry_1
_geom_angle_site_symmetry_3
_geom_angle_publ_flag
O3 Fe1 O1 88.94(9) . . ?
O3 Fe1 O2 171.29(9) . . ?
O1 Fe1 O2 86.75(9) . . ?
O3 Fe1 O6 92.22(9) . . ?
O1 Fe1 O6 91.12(9) . . ?
O2 Fe1 O6 95.42(9) . . ?
O3 Fe1 O5 95.31(9) . . ?
O1 Fe1 O5 174.60(9) . . ?
O2 Fe1 O5 89.47(9) . . ?
O6 Fe1 O5 85.41(9) . . ?
O3 Fe1 O4 86.64(9) . . ?
O1 Fe1 O4 95.48(9) . . ?
O2 Fe1 O4 86.24(9) . . ?
O6 Fe1 O4 173.29(9) . . ?
O5 Fe1 O4 88.11(9) . . ?
C2 O1 Fe1 131.8(2) . . ?
O12 Fe2 O11 86.06(9) . . ?
O12 Fe2 O8 90.88(9) . . ?
O11 Fe2 O8 175.38(9) . . ?
O12 Fe2 O10 89.90(9) . . ?
O11 Fe2 O10 95.34(9) . . ?
O8 Fe2 O10 88.10(9) . . ?
O12 Fe2 O7 97.33(9) . . ?
O11 Fe2 O7 91.97(9) . . ?
O8 Fe2 O7 84.98(8) . . ?
O10 Fe2 O7 170.05(9) . . ?
O12 Fe2 O9 171.11(9) . . ?
O11 Fe2 O9 86.08(9) . . ?
O8 Fe2 O9 97.21(9) . . ?
O10 Fe2 O9 86.71(9) . . ?
O7 Fe2 O9 87.08(9) . . ?
C4 O2 Fe1 131.1(2) . . ?
O1 C2 C3 122.7(3) . . ?
O1 C2 C1 116.9(3) . . ?
C3 C2 C1 120.4(3) . . ?
C8 O3 Fe1 131.7(2) . . ?
C2 C3 C4 124.2(3) . . ?
C2 C3 C6 118.8(3) . . ?
C4 C3 C6 117.0(3) . . ?
C10 O4 Fe1 131.2(2) . . ?
O2 C4 C3 123.0(3) . . ?
O2 C4 C5 117.4(3) . . ?
C3 C4 C5 119.6(3) . . ?
C16 O5 Fe1 131.1(2) . . ?
C14 O6 Fe1 130.9(2) . . ?
N1 C6 C3 178.2(4) . . ?
C20 O7 Fe2 129.8(2) . . ?
C22 O8 Fe2 129.4(2) . . ?
O3 C8 C9 122.7(3) . . ?
O3 C8 C7 117.2(3) . . ?
C9 C8 C7 120.1(3) . . ?
C26 O9 Fe2 129.2(2) . . ?
C10 C9 C8 124.4(3) . . ?
C10 C9 C12 118.7(3) . . ?
C8 C9 C12 116.9(3) . . ?
C28 O10 Fe2 131.3(2) . . ?
O4 C10 C9 123.4(3) . . ?
O4 C10 C11 116.4(3) . . ?
C9 C10 C11 120.2(3) . . ?
C31 O11 Fe2 130.8(2) . . ?
C33 O12 Fe2 131.6(2) . . ?
N2 C12 C9 179.5(4) . . ?
O6 C14 C15 122.9(3) . . ?
O6 C14 C13 116.5(3) . . ?
C15 C14 C13 120.6(3) . . ?
C14 C15 C16 123.6(3) . . ?
C14 C15 C18 118.9(3) . . ?
C16 C15 C18 117.5(3) . . ?
O5 C16 C15 122.8(3) . . ?
O5 C16 C17 115.7(3) . . ?
C15 C16 C17 121.6(3) . . ?
N3 C18 C15 179.7(4) . . ?
O7 C20 C21 122.5(3) . . ?
O7 C20 C19 116.6(3) . . ?
C21 C20 C19 120.9(3) . . ?
C22 C21 C20 123.3(3) . . ?
C22 C21 C24 118.6(3) . . ?
C20 C21 C24 118.0(3) . . ?
O8 C22 C21 122.6(3) . . ?
O8 C22 C23 115.9(3) . . ?
C21 C22 C23 121.4(3) . . ?
N4 C24 C21 179.1(4) . . ?
O9 C26 C27 123.8(3) . . ?
O9 C26 C25 116.6(3) . . ?
C27 C26 C25 119.6(3) . . ?
C26 C27 C28 124.2(3) . . ?
C26 C27 C30 116.9(3) . . ?
C28 C27 C30 118.9(3) . . ?
O10 C28 C27 122.6(3) . . ?
O10 C28 C29 116.6(3) . . ?
C27 C28 C29 120.8(3) . . ?
N5 C30 C27 177.4(4) . . ?
O11 C31 C32 123.0(3) . . ?
O11 C31 C36 115.9(3) . . ?
C32 C31 C36 121.1(3) . . ?
C31 C32 C33 124.3(3) . . ?
C31 C32 C35 118.7(3) . . ?
C33 C32 C35 117.0(3) . . ?
O12 C33 C32 122.6(3) . . ?
O12 C33 C34 116.2(3) . . ?
C32 C33 C34 121.1(3) . . ?
N6 C35 C32 179.4(5) . . ?

loop_
_geom_bond_atom_site_label_1
_geom_bond_atom_site_label_2
_geom_bond_distance
_geom_bond_site_symmetry_2
_geom_bond_publ_flag
Fe1 O3 1.981(2) . ?
Fe1 O1 1.986(2) . ?
Fe1 O2 1.987(2) . ?
Fe1 O6 1.994(2) . ?
Fe1 O5 1.995(2) . ?
Fe1 O4 1.995(2) . ?
O1 C2 1.266(4) . ?
N1 C6 1.141(4) . ?
C1 C2 1.498(4) . ?
Fe2 O12 1.980(2) . ?
Fe2 O11 1.989(2) . ?
Fe2 O8 1.989(2) . ?
Fe2 O10 1.990(2) . ?
Fe2 O7 1.994(2) . ?
Fe2 O9 1.995(2) . ?
O2 C4 1.267(4) . ?
N2 C12 1.153(4) . ?
C2 C3 1.413(4) . ?
O3 C8 1.264(4) . ?
N3 C18 1.147(4) . ?
C3 C4 1.420(4) . ?
C3 C6 1.442(5) . ?
O4 C10 1.260(4) . ?
N4 C24 1.150(4) . ?
C4 C5 1.495(4) . ?
O5 C16 1.268(4) . ?
N5 C30 1.160(4) . ?
O6 C14 1.266(4) . ?
N6 C35 1.142(4) . ?
O7 C20 1.270(4) . ?
C7 C8 1.509(4) . ?
O8 C22 1.269(3) . ?
C8 C9 1.421(4) . ?
O9 C26 1.265(4) . ?
C9 C10 1.403(4) . ?
C9 C12 1.429(5) . ?
O10 C28 1.269(4) . ?
C10 C11 1.499(4) . ?
O11 C31 1.276(4) . ?
O12 C33 1.274(3) . ?
C13 C14 1.493(4) . ?
C14 C15 1.412(4) . ?
C15 C16 1.419(4) . ?
C15 C18 1.445(5) . ?
C16 C17 1.498(4) . ?
C19 C20 1.500(4) . ?
C20 C21 1.426(4) . ?
C21 C22 1.410(4) . ?
C21 C24 1.435(5) . ?
C22 C23 1.495(4) . ?
C25 C26 1.505(4) . ?
C26 C27 1.407(4) . ?
C27 C28 1.413(4) . ?
C27 C30 1.424(5) . ?
C28 C29 1.492(4) . ?
C31 C32 1.400(4) . ?
C31 C36 1.498(4) . ?
C32 C33 1.411(4) . ?
C32 C35 1.437(5) . ?
C33 C34 1.495(4) . ?
